data_7128225
loop_
_publ_author_name
'Ward, Jas S.'
'Frontera, Antonio'
'Rissanen, Kari'

_publ_section_title
;
 Nucleophilic iodonium interactions (NIIs) in 2-coordinate iodine(I) and
 silver(I) complexes.
;
_journal_issue 41
_journal_name_full 'Chemical communications (Cambridge, England)'
_journal_page_first 5094
_journal_page_last 5097
_journal_paper_doi 10.1039/d1cc01505b
_journal_volume 57
_journal_year 2021
_chemical_formula_moiety 'C16 H22 Ag N2, F6 P'
_chemical_formula_sum 'C16 H22 Ag F6 N2 P'
_chemical_formula_weight 495.19
_space_group_crystal_system triclinic
_space_group_IT_number 2
_space_group_name_Hall '-P 1'
_space_group_name_H-M_alt 'P -1'
_atom_sites_solution_hydrogens geom
_atom_sites_solution_primary dual
_audit_creation_date 2020-12-17
_audit_creation_method
;
Olex2 1.2
(compiled 2018.05.29 svn.r3508 for OlexSys, GUI svn.r5506)
;
_audit_update_record
;
2021-02-24 deposited with the CCDC.	2021-04-20 downloaded from the CCDC.
;
_cell_angle_alpha 100.476(2)
_cell_angle_beta 102.846(2)
_cell_angle_gamma 91.053(2)
_cell_formula_units_Z 4
_cell_length_a 10.2094(2)
_cell_length_b 10.2353(3)
_cell_length_c 19.2604(4)
_cell_measurement_reflns_used 16329
_cell_measurement_temperature 120.01(10)
_cell_measurement_theta_max 76.4730
_cell_measurement_theta_min 4.3710
_cell_volume 1925.92(8)
_computing_cell_refinement 'CrysAlisPro 1.171.40.84a (Rigaku OD, 2020)'
_computing_data_collection 'CrysAlisPro 1.171.40.84a (Rigaku OD, 2020)'
_computing_data_reduction 'CrysAlisPro 1.171.40.84a (Rigaku OD, 2020)'
_computing_molecular_graphics 'Olex2 (Dolomanov et al., 2009)'
_computing_publication_material 'Olex2 (Dolomanov et al., 2009)'
_computing_structure_refinement 'ShelXL (Sheldrick, 2015)'
_computing_structure_solution 'ShelXT (Sheldrick, 2015)'
_diffrn_ambient_environment N~2~
_diffrn_ambient_temperature 120.01(10)
_diffrn_detector 'CCD plate'
_diffrn_detector_area_resol_mean 5.1977
_diffrn_detector_type Atlas
_diffrn_measured_fraction_theta_full 0.998
_diffrn_measured_fraction_theta_max 0.994
_diffrn_measurement_details
;
List of Runs (angles in degrees, time in seconds):

  # Type    Start    End  Width  t~exp~   \w     \q     \k     \f   Frames
#--------------------------------------------------------------------------
  1  \w   -115.00 -14.00   1.00    1.00    --  -41.90 -57.00-120.00  101
  2  \w   -115.00 -60.00   1.00    1.00    --  -41.90-151.00-111.00   55
  3  \w   -116.00 -18.00   1.00    1.00    --  -41.90 -37.00 120.00   98
  4  \w      6.00  83.00   1.00    1.00    --   41.90 -99.00  90.00   77
  5  \w      7.00  33.00   1.00    1.00    --   41.90  84.00 -21.48   26
  6  \w     39.00 138.00   1.00    1.00    --  112.00 -45.00 120.00   99
  7  \w     29.00 107.00   1.00    1.00    --  112.00 -94.00  60.00   78
  8  \w     36.00 140.00   1.00    1.00    --  112.00 -30.00-150.00  104
  9  \w     38.00 111.00   1.00    1.00    --  112.00-121.00  49.00   73
 10  \w     36.00 109.00   1.00    1.00    --  112.00-111.00-180.00   73
 11  \w     39.00 138.00   1.00    1.00    --  112.00 -45.00   0.00   99
 12  \w    103.00 178.00   1.00    1.00    --  112.00  77.00-180.00   75
 13  \w     36.00 145.00   1.00    1.00    --  112.00 -77.00-150.00  109
 14  \w     24.00 178.00   1.00    1.00    --  112.00   0.00-180.00  154
 15  \w   -115.00 -14.00   1.00    1.00    --  -41.90 -57.00   0.00  101
 16  \w      9.00  42.00   1.00    1.00    --   41.90  77.00 133.55   33
 17  \w      8.00  34.00   1.00    1.00    --   41.90  83.00-129.67   26
 18  \w    -21.00  74.00   1.00    1.00    --   41.90 -77.00-120.00   95
 19  \w     84.00 178.00   1.00    1.00    --  112.00  30.00  30.00   94
 20  \w     82.00 178.00   1.00    1.00    --  112.00  66.00-143.34   96
 21  \w     59.00 178.00   1.00    1.00    --  112.00  15.00 -30.00  119
 22  \w     81.00 154.00   1.00    1.00    --  112.00  70.00  63.05   73
 23  \w     83.00 178.00   1.00    1.00    --  112.00  61.00 150.00   95
;
_diffrn_measurement_device 'four-circle diffractometer'
_diffrn_measurement_device_type 'SuperNova, Dual, Cu at home/near, Atlas'
_diffrn_measurement_method '\w scans'
_diffrn_orient_matrix_type 'CrysAlisPro convention (1999,Acta A55,543-557)'
_diffrn_orient_matrix_UB_11 -0.1422598000
_diffrn_orient_matrix_UB_12 0.0477702000
_diffrn_orient_matrix_UB_13 -0.0001409000
_diffrn_orient_matrix_UB_21 0.0406184000
_diffrn_orient_matrix_UB_22 0.0446017000
_diffrn_orient_matrix_UB_23 0.0830823000
_diffrn_orient_matrix_UB_31 0.0464391000
_diffrn_orient_matrix_UB_32 0.1387314000
_diffrn_orient_matrix_UB_33 -0.0090444000
_diffrn_radiation_monochromator mirror
_diffrn_radiation_probe x-ray
_diffrn_radiation_type CuK\a
_diffrn_radiation_wavelength 1.54184
_diffrn_reflns_av_R_equivalents 0.0258
_diffrn_reflns_av_unetI/netI 0.0247
_diffrn_reflns_Laue_measured_fraction_full 0.998
_diffrn_reflns_Laue_measured_fraction_max 0.994
_diffrn_reflns_limit_h_max 12
_diffrn_reflns_limit_h_min -12
_diffrn_reflns_limit_k_max 12
_diffrn_reflns_limit_k_min -11
_diffrn_reflns_limit_l_max 23
_diffrn_reflns_limit_l_min -23
_diffrn_reflns_number 22683
_diffrn_reflns_point_group_measured_fraction_full 0.998
_diffrn_reflns_point_group_measured_fraction_max 0.994
_diffrn_reflns_theta_full 67.684
_diffrn_reflns_theta_max 72.120
_diffrn_reflns_theta_min 2.397
_diffrn_source 'micro-focus sealed X-ray tube'
_diffrn_source_type 'SuperNova (Cu) X-ray Source'
_exptl_absorpt_coefficient_mu 9.734
_exptl_absorpt_correction_T_max 0.982
_exptl_absorpt_correction_T_min 0.191
_exptl_absorpt_correction_type gaussian
_exptl_absorpt_process_details
;
CrysAlisPro 1.171.40.84a (Rigaku Oxford Diffraction, 2020)
Numerical absorption correction based on gaussian integration over
a multifaceted crystal model
Empirical absorption correction using spherical harmonics,
implemented in SCALE3 ABSPACK scaling algorithm.
;
_exptl_crystal_colour colourless
_exptl_crystal_colour_primary colourless
_exptl_crystal_density_diffrn 1.708
_exptl_crystal_description plate
_exptl_crystal_F_000 992
_exptl_crystal_recrystallization_method 'Re-crystallisation from solvent: DCM/pentane'
_exptl_crystal_size_max 0.269
_exptl_crystal_size_mid 0.181
_exptl_crystal_size_min 0.056
_refine_diff_density_max 0.498
_refine_diff_density_min -0.537
_refine_diff_density_rms 0.071
_refine_ls_extinction_method none
_refine_ls_goodness_of_fit_ref 1.035
_refine_ls_hydrogen_treatment constr
_refine_ls_matrix_type full
_refine_ls_number_parameters 483
_refine_ls_number_reflns 7553
_refine_ls_number_restraints 0
_refine_ls_restrained_S_all 1.035
_refine_ls_R_factor_all 0.0268
_refine_ls_R_factor_gt 0.0244
_refine_ls_shift/su_max 0.000
_refine_ls_shift/su_mean 0.000
_refine_ls_structure_factor_coef Fsqd
_refine_ls_weighting_details 'w=1/[\s^2^(Fo^2^)+(0.0335P)^2^+0.7774P] where P=(Fo^2^+2Fc^2^)/3'
_refine_ls_weighting_scheme calc
_refine_ls_wR_factor_gt 0.0620
_refine_ls_wR_factor_ref 0.0639
_reflns_Friedel_coverage 0.000
_reflns_number_gt 6999
_reflns_number_total 7553
_reflns_threshold_expression 'I > 2\s(I)'
_cod_data_source_file d1cc01505b2.cif
_cod_data_source_block 4a
_cod_depositor_comments 'Adding full bibliography for 7128218--7128225.cif.'
_cod_database_code 7128225
_shelxl_version_number 2014/6
_shelx_space_group_comment
;
The symmetry employed for this shelxl refinement is uniquely defined
by the following loop, which should always be used as a source of
symmetry information in preference to the above space-group names.
They are only intended as comments.
;
_reflns_odcompleteness_completeness 99.45
_reflns_odcompleteness_iscentric 1
_reflns_odcompleteness_theta 71.98
_olex2_refinement_description
;
1. Fixed Uiso
 At 1.2 times of:
  All C(H) groups
 At 1.5 times of:
  All C(H,H,H) groups
2.a Ternary CH refined with riding coordinates:
 C7(H7), C17(H17), C27(H27), C37(H37)
2.b Aromatic/amide H refined with riding coordinates:
 C2(H2), C3(H3), C5(H5), C6(H6), C12(H12), C13(H13), C15(H15), C16(H16),
 C22(H22), C23(H23), C25(H25), C26(H26), C32(H32), C33(H33), C35(H35), C36(H36)
2.c Idealised Me refined as rotating group:
 C8(H8A,H8B,H8C), C9(H9A,H9B,H9C), C18(H18A,H18B,H18C), C19(H19A,H19B,H19C),
 C28(H28A,H28B,H28C), C29(H29A,H29B,H29C), C38(H38A,H38B,H38C), C39(H39A,H39B,
 H39C)
;
_ins_header
;
TITL OHD174_2_numabs in P-1 
REM P-1 (#2 in standard setting)
CELL 1.54184  10.209412  10.235278  19.260402 100.4755 102.8465  91.0529
ZERR    4.00   0.000248   0.000267   0.000437   0.0021   0.0020   0.0020
LATT  1
SFAC C H N F P Ag
UNIT 64.00 88.00 8.00 24.00 4.00 4.00
TREF
HKLF 4
END
;
_olex2_submission_special_instructions 'No special instructions were received'
_oxdiff_exptl_absorpt_empirical_details
;
Empirical correction (ABSPACK) includes:
- Absorption correction using spherical harmonics
- Frame scaling
;
_oxdiff_exptl_absorpt_empirical_full_max 1.252
_oxdiff_exptl_absorpt_empirical_full_min 0.862

loop_
_space_group_symop_operation_xyz
'x, y, z'
'-x, -y, -z'

loop_
_atom_site_label
_atom_site_type_symbol
_atom_site_fract_x
_atom_site_fract_y
_atom_site_fract_z
_atom_site_U_iso_or_equiv
_atom_site_adp_type
_atom_site_occupancy
_atom_site_site_symmetry_order
_atom_site_calc_flag
_atom_site_refinement_flags_posn
_atom_site_refinement_flags_adp
_atom_site_refinement_flags_occupancy
_atom_site_disorder_assembly
_atom_site_disorder_group
Ag1 Ag 0.5000 0.5000 1.0000 0.03013(6) Uani 1 2 d S T P . .
Ag2 Ag 0.0000 0.5000 1.0000 0.03057(6) Uani 1 2 d S T P . .
Ag3 Ag 0.0000 1.0000 0.5000 0.02970(6) Uani 1 2 d S T P . .
Ag4 Ag 0.0000 0.5000 0.5000 0.03236(6) Uani 1 2 d S T P . .
P101 P 0.72983(5) 0.15796(5) 0.98475(3) 0.02521(11) Uani 1 1 d . . . . .
P111 P 0.66768(5) 0.77330(6) 0.51698(3) 0.02472(11) Uani 1 1 d . . . . .
F102 F 0.74378(16) 0.21735(17) 1.06881(8) 0.0484(4) Uani 1 1 d . . . . .
F103 F 0.82603(16) 0.27970(15) 0.97938(11) 0.0517(4) Uani 1 1 d . . . . .
F104 F 0.71325(16) 0.10211(15) 0.89988(8) 0.0425(3) Uani 1 1 d . . . . .
F105 F 0.63294(14) 0.03925(14) 0.98985(7) 0.0352(3) Uani 1 1 d . . . . .
F106 F 0.85687(14) 0.07218(16) 1.00284(9) 0.0455(4) Uani 1 1 d . . . . .
F107 F 0.60161(14) 0.24548(14) 0.96511(8) 0.0376(3) Uani 1 1 d . . . . .
F112 F 0.67608(15) 0.77789(15) 0.60137(7) 0.0394(3) Uani 1 1 d . . . . .
F113 F 0.77941(13) 0.89628(14) 0.53879(8) 0.0372(3) Uani 1 1 d . . . . .
F114 F 0.66307(17) 0.77061(16) 0.43325(8) 0.0443(4) Uani 1 1 d . . . . .
F115 F 0.55873(14) 0.65120(14) 0.49664(8) 0.0404(3) Uani 1 1 d . . . . .
F116 F 0.55230(13) 0.87521(14) 0.51430(8) 0.0377(3) Uani 1 1 d . . . . .
F117 F 0.78614(15) 0.67178(16) 0.51961(10) 0.0473(4) Uani 1 1 d . . . . .
N1 N 0.60048(19) 0.57768(19) 0.92844(9) 0.0271(4) Uani 1 1 d . . . . .
N11 N 0.11237(18) 0.37507(18) 0.93769(10) 0.0274(4) Uani 1 1 d . . . . .
N21 N 0.13004(18) 0.89308(19) 0.56984(9) 0.0263(4) Uani 1 1 d . . . . .
N31 N 0.07678(19) 0.61719(19) 0.43651(10) 0.0290(4) Uani 1 1 d . . . . .
C2 C 0.6684(3) 0.4984(2) 0.88708(12) 0.0343(5) Uani 1 1 d . . . . .
H2 H 0.6692 0.4084 0.8893 0.041 Uiso 1 1 calc R . . . .
C3 C 0.7370(3) 0.5449(2) 0.84143(13) 0.0360(5) Uani 1 1 d . . . . .
H3 H 0.7824 0.4861 0.8138 0.043 Uiso 1 1 calc R . . . .
C4 C 0.7388(2) 0.6786(2) 0.83637(11) 0.0277(4) Uani 1 1 d . . . . .
C5 C 0.6696(2) 0.7600(2) 0.88034(11) 0.0279(4) Uani 1 1 d . . . . .
H5 H 0.6686 0.8506 0.8798 0.033 Uiso 1 1 calc R . . . .
C6 C 0.6027(2) 0.7075(2) 0.92453(11) 0.0277(4) Uani 1 1 d . . . . .
H6 H 0.5570 0.7644 0.9530 0.033 Uiso 1 1 calc R . . . .
C7 C 0.8118(2) 0.7369(3) 0.78765(13) 0.0348(5) Uani 1 1 d . . . . .
H7 H 0.7517 0.7976 0.7642 0.042 Uiso 1 1 calc R . . . .
C8 C 0.9373(3) 0.8200(4) 0.83346(17) 0.0577(8) Uani 1 1 d . . . . .
H8A H 0.9120 0.8884 0.8684 0.087 Uiso 1 1 calc GR . . . .
H8B H 0.9811 0.8601 0.8026 0.087 Uiso 1 1 calc GR . . . .
H8C H 0.9978 0.7639 0.8583 0.087 Uiso 1 1 calc GR . . . .
C9 C 0.8450(3) 0.6337(3) 0.72774(15) 0.0460(6) Uani 1 1 d . . . . .
H9A H 0.9105 0.5773 0.7486 0.069 Uiso 1 1 calc GR . . . .
H9B H 0.8809 0.6778 0.6955 0.069 Uiso 1 1 calc GR . . . .
H9C H 0.7648 0.5809 0.7013 0.069 Uiso 1 1 calc GR . . . .
C12 C 0.1903(2) 0.4292(2) 0.90111(12) 0.0295(5) Uani 1 1 d . . . . .
H12 H 0.1898 0.5202 0.9018 0.035 Uiso 1 1 calc R . . . .
C13 C 0.2708(2) 0.3542(2) 0.86273(11) 0.0277(4) Uani 1 1 d . . . . .
H13 H 0.3225 0.3952 0.8377 0.033 Uiso 1 1 calc R . . . .
C14 C 0.2756(2) 0.2171(2) 0.86097(10) 0.0241(4) Uani 1 1 d . . . . .
C15 C 0.1960(2) 0.1631(2) 0.89966(11) 0.0261(4) Uani 1 1 d . . . . .
H15 H 0.1957 0.0725 0.9006 0.031 Uiso 1 1 calc R . . . .
C16 C 0.1169(2) 0.2440(2) 0.93690(11) 0.0263(4) Uani 1 1 d . . . . .
H16 H 0.0645 0.2056 0.9626 0.032 Uiso 1 1 calc R . . . .
C17 C 0.3621(2) 0.1372(2) 0.81667(11) 0.0270(4) Uani 1 1 d . . . . .
H17 H 0.4514 0.1838 0.8294 0.032 Uiso 1 1 calc R . . . .
C18 C 0.3807(3) -0.0034(2) 0.83087(13) 0.0367(5) Uani 1 1 d . . . . .
H18A H 0.4178 0.0002 0.8816 0.055 Uiso 1 1 calc GR . . . .
H18B H 0.4408 -0.0461 0.8033 0.055 Uiso 1 1 calc GR . . . .
H18C H 0.2951 -0.0529 0.8167 0.055 Uiso 1 1 calc GR . . . .
C19 C 0.3035(3) 0.1337(3) 0.73580(12) 0.0374(6) Uani 1 1 d . . . . .
H19A H 0.2173 0.0854 0.7213 0.056 Uiso 1 1 calc GR . . . .
H19B H 0.3632 0.0904 0.7081 0.056 Uiso 1 1 calc GR . . . .
H19C H 0.2934 0.2230 0.7274 0.056 Uiso 1 1 calc GR . . . .
C22 C 0.2627(2) 0.8896(2) 0.57140(11) 0.0253(4) Uani 1 1 d . . . . .
H22 H 0.2984 0.9385 0.5430 0.030 Uiso 1 1 calc R . . . .
C23 C 0.3472(2) 0.8164(2) 0.61349(11) 0.0249(4) Uani 1 1 d . . . . .
H23 H 0.4380 0.8164 0.6128 0.030 Uiso 1 1 calc R . . . .
C24 C 0.2982(2) 0.7426(2) 0.65698(10) 0.0247(4) Uani 1 1 d . . . . .
C25 C 0.1611(2) 0.7456(2) 0.65454(12) 0.0311(5) Uani 1 1 d . . . . .
H25 H 0.1230 0.6968 0.6821 0.037 Uiso 1 1 calc R . . . .
C26 C 0.0815(2) 0.8210(3) 0.61129(12) 0.0319(5) Uani 1 1 d . . . . .
H26 H -0.0097 0.8220 0.6108 0.038 Uiso 1 1 calc R . . . .
C27 C 0.3923(2) 0.6619(2) 0.70234(12) 0.0297(5) Uani 1 1 d . . . . .
H27 H 0.4730 0.7196 0.7273 0.036 Uiso 1 1 calc R . . . .
C28 C 0.3350(3) 0.6136(3) 0.76012(13) 0.0370(5) Uani 1 1 d . . . . .
H28A H 0.3035 0.6876 0.7890 0.055 Uiso 1 1 calc GR . . . .
H28B H 0.4039 0.5735 0.7906 0.055 Uiso 1 1 calc GR . . . .
H28C H 0.2615 0.5492 0.7373 0.055 Uiso 1 1 calc GR . . . .
C29 C 0.4364(3) 0.5452(3) 0.65272(15) 0.0467(7) Uani 1 1 d . . . . .
H29A H 0.3595 0.4863 0.6276 0.070 Uiso 1 1 calc GR . . . .
H29B H 0.5010 0.4978 0.6813 0.070 Uiso 1 1 calc GR . . . .
H29C H 0.4762 0.5782 0.6181 0.070 Uiso 1 1 calc GR . . . .
C32 C -0.0053(2) 0.6975(3) 0.40099(13) 0.0342(5) Uani 1 1 d . . . . .
H32 H -0.0953 0.6966 0.4035 0.041 Uiso 1 1 calc R . . . .
C33 C 0.0390(2) 0.7800(3) 0.36148(13) 0.0340(5) Uani 1 1 d . . . . .
H33 H -0.0210 0.8338 0.3379 0.041 Uiso 1 1 calc R . . . .
C34 C 0.1731(2) 0.7846(2) 0.35616(11) 0.0278(4) Uani 1 1 d . . . . .
C35 C 0.2573(2) 0.7036(2) 0.39390(11) 0.0289(5) Uani 1 1 d . . . . .
H35 H 0.3479 0.7036 0.3929 0.035 Uiso 1 1 calc R . . . .
C36 C 0.2061(2) 0.6225(2) 0.43321(11) 0.0286(5) Uani 1 1 d . . . . .
H36 H 0.2645 0.5694 0.4584 0.034 Uiso 1 1 calc R . . . .
C37 C 0.2176(3) 0.8751(3) 0.31039(12) 0.0346(5) Uani 1 1 d . . . . .
H37 H 0.1930 0.9650 0.3282 0.042 Uiso 1 1 calc R . . . .
C38 C 0.3671(3) 0.8825(4) 0.31533(18) 0.0553(8) Uani 1 1 d . . . . .
H38A H 0.4142 0.9065 0.3653 0.083 Uiso 1 1 calc GR . . . .
H38B H 0.3887 0.9484 0.2893 0.083 Uiso 1 1 calc GR . . . .
H38C H 0.3935 0.7974 0.2945 0.083 Uiso 1 1 calc GR . . . .
C39 C 0.1385(3) 0.8333(3) 0.23105(14) 0.0487(7) Uani 1 1 d . . . . .
H39A H 0.1611 0.7457 0.2115 0.073 Uiso 1 1 calc GR . . . .
H39B H 0.1614 0.8951 0.2030 0.073 Uiso 1 1 calc GR . . . .
H39C H 0.0437 0.8329 0.2291 0.073 Uiso 1 1 calc GR . . . .

loop_
_atom_site_aniso_label
_atom_site_aniso_U_11
_atom_site_aniso_U_22
_atom_site_aniso_U_33
_atom_site_aniso_U_23
_atom_site_aniso_U_13
_atom_site_aniso_U_12
Ag1 0.03659(12) 0.03174(13) 0.02709(10) 0.01178(9) 0.01261(9) 0.00489(10)
Ag2 0.02815(11) 0.02576(12) 0.03707(12) -0.00471(9) 0.01486(9) -0.00158(9)
Ag3 0.02432(11) 0.03755(14) 0.02948(11) 0.01715(9) 0.00220(8) 0.00156(9)
Ag4 0.03907(13) 0.03018(13) 0.03665(12) 0.01417(9) 0.02031(10) 0.00903(10)
P101 0.0252(2) 0.0204(3) 0.0329(3) 0.0059(2) 0.0121(2) 0.0010(2)
P111 0.0213(2) 0.0251(3) 0.0319(3) 0.0116(2) 0.0094(2) 0.0037(2)
F102 0.0483(9) 0.0566(10) 0.0328(7) -0.0062(7) 0.0061(6) -0.0020(7)
F103 0.0418(8) 0.0318(8) 0.0875(12) 0.0132(8) 0.0268(8) -0.0080(7)
F104 0.0581(9) 0.0416(8) 0.0358(7) 0.0096(6) 0.0256(7) 0.0071(7)
F105 0.0389(7) 0.0305(7) 0.0402(7) 0.0124(6) 0.0136(6) -0.0071(6)
F106 0.0332(7) 0.0422(9) 0.0656(10) 0.0175(7) 0.0137(7) 0.0123(7)
F107 0.0359(7) 0.0350(8) 0.0471(8) 0.0135(6) 0.0148(6) 0.0119(6)
F112 0.0416(8) 0.0470(9) 0.0332(7) 0.0178(6) 0.0084(6) 0.0008(7)
F113 0.0300(7) 0.0353(8) 0.0492(8) 0.0154(6) 0.0099(6) -0.0055(6)
F114 0.0613(10) 0.0449(9) 0.0325(7) 0.0108(6) 0.0198(7) 0.0040(7)
F115 0.0367(7) 0.0333(8) 0.0519(8) 0.0090(6) 0.0118(6) -0.0079(6)
F116 0.0304(7) 0.0383(8) 0.0494(8) 0.0171(6) 0.0119(6) 0.0144(6)
F117 0.0371(8) 0.0393(9) 0.0772(11) 0.0244(8) 0.0253(8) 0.0179(7)
N1 0.0301(9) 0.0293(10) 0.0242(8) 0.0089(7) 0.0079(7) 0.0028(8)
N11 0.0268(9) 0.0243(9) 0.0304(8) -0.0007(7) 0.0100(7) -0.0005(7)
N21 0.0238(8) 0.0305(10) 0.0253(8) 0.0103(7) 0.0035(7) 0.0002(7)
N31 0.0337(10) 0.0279(10) 0.0306(9) 0.0106(7) 0.0142(8) 0.0045(8)
C2 0.0469(14) 0.0270(12) 0.0349(11) 0.0117(9) 0.0161(10) 0.0096(10)
C3 0.0452(13) 0.0315(13) 0.0370(11) 0.0075(10) 0.0201(11) 0.0106(11)
C4 0.0283(10) 0.0297(12) 0.0257(9) 0.0067(8) 0.0061(8) 0.0012(9)
C5 0.0326(11) 0.0219(11) 0.0285(10) 0.0040(8) 0.0064(8) 0.0002(9)
C6 0.0301(11) 0.0259(11) 0.0259(9) 0.0026(8) 0.0061(8) 0.0027(9)
C7 0.0316(11) 0.0408(14) 0.0346(11) 0.0130(10) 0.0087(9) -0.0009(10)
C8 0.0461(16) 0.071(2) 0.0532(16) 0.0055(15) 0.0130(13) -0.0202(15)
C9 0.0512(16) 0.0541(18) 0.0415(13) 0.0140(12) 0.0253(12) 0.0031(13)
C12 0.0340(11) 0.0203(11) 0.0359(11) 0.0054(9) 0.0115(9) -0.0009(9)
C13 0.0308(11) 0.0261(11) 0.0286(10) 0.0062(8) 0.0112(8) 0.0004(9)
C14 0.0240(9) 0.0258(11) 0.0214(9) 0.0029(8) 0.0039(7) 0.0021(8)
C15 0.0297(10) 0.0208(11) 0.0280(9) 0.0053(8) 0.0068(8) 0.0003(8)
C16 0.0261(10) 0.0252(11) 0.0270(9) 0.0033(8) 0.0071(8) -0.0051(8)
C17 0.0244(10) 0.0309(12) 0.0245(9) 0.0023(8) 0.0051(8) 0.0042(9)
C18 0.0399(13) 0.0330(13) 0.0363(11) 0.0020(10) 0.0100(10) 0.0121(10)
C19 0.0393(13) 0.0470(15) 0.0259(10) 0.0031(10) 0.0096(9) 0.0133(11)
C22 0.0260(10) 0.0286(11) 0.0232(9) 0.0069(8) 0.0077(8) 0.0018(8)
C23 0.0239(10) 0.0281(11) 0.0241(9) 0.0060(8) 0.0077(8) 0.0020(8)
C24 0.0269(10) 0.0243(11) 0.0222(9) 0.0051(8) 0.0041(8) 0.0009(8)
C25 0.0283(11) 0.0387(13) 0.0309(10) 0.0178(9) 0.0076(9) -0.0018(10)
C26 0.0225(10) 0.0426(14) 0.0338(11) 0.0168(10) 0.0053(8) -0.0003(9)
C27 0.0307(11) 0.0284(12) 0.0301(10) 0.0106(9) 0.0030(9) 0.0027(9)
C28 0.0419(13) 0.0372(14) 0.0337(11) 0.0185(10) 0.0030(10) 0.0011(11)
C29 0.0603(17) 0.0341(14) 0.0495(14) 0.0122(12) 0.0158(13) 0.0173(13)
C32 0.0268(11) 0.0404(14) 0.0400(12) 0.0147(10) 0.0114(9) 0.0062(10)
C33 0.0296(11) 0.0413(14) 0.0356(11) 0.0189(10) 0.0073(9) 0.0083(10)
C34 0.0296(11) 0.0300(12) 0.0248(9) 0.0063(8) 0.0075(8) 0.0016(9)
C35 0.0258(10) 0.0331(12) 0.0279(10) 0.0051(9) 0.0074(8) 0.0019(9)
C36 0.0296(11) 0.0293(12) 0.0289(10) 0.0077(9) 0.0087(8) 0.0077(9)
C37 0.0404(13) 0.0341(13) 0.0331(11) 0.0093(10) 0.0144(10) 0.0008(10)
C38 0.0412(15) 0.069(2) 0.0666(18) 0.0346(17) 0.0176(14) -0.0047(14)
C39 0.0563(17) 0.0618(19) 0.0333(12) 0.0202(12) 0.0128(12) 0.0000(14)

loop_
_atom_type_symbol
_atom_type_description
_atom_type_scat_dispersion_real
_atom_type_scat_dispersion_imag
_atom_type_scat_source
C C 0.0181 0.0091 'International Tables Vol C Tables 4.2.6.8 and 6.1.1.4'
H H 0.0000 0.0000 'International Tables Vol C Tables 4.2.6.8 and 6.1.1.4'
Ag Ag 0.1306 4.2820 'International Tables Vol C Tables 4.2.6.8 and 6.1.1.4'
F F 0.0727 0.0534 'International Tables Vol C Tables 4.2.6.8 and 6.1.1.4'
N N 0.0311 0.0180 'International Tables Vol C Tables 4.2.6.8 and 6.1.1.4'
P P 0.2955 0.4335 'International Tables Vol C Tables 4.2.6.8 and 6.1.1.4'

loop_
_exptl_crystal_face_index_h
_exptl_crystal_face_index_k
_exptl_crystal_face_index_l
_exptl_crystal_face_perp_dist
1 0 12 0.0279
-1 0 -12 0.0279
7 0 -3 0.0839
-7 1 2 0.0932
0 -7 4 0.1281
-2 6 -3 0.0964
3 -6 2 0.1228
-4 -5 5 0.1434
6 -1 -2 0.0872
3 6 -5 0.1379
0 -1 12 0.0457
-2 -6 -1 0.1297
1 1 11 0.0381
2 -2 11 0.0572
-1 5 7 0.0778
-3 1 11 0.0670
3 0 9 0.0491
3 -2 10 0.0576
5 0 -10 0.0799

loop_
_geom_angle_atom_site_label_1
_geom_angle_atom_site_label_2
_geom_angle_atom_site_label_3
_geom_angle
_geom_angle_site_symmetry_1
_geom_angle_site_symmetry_3
_geom_angle_publ_flag
N1 Ag1 N1 180.0 . 2_667 ?
N11 Ag2 N11 180.0 . 2_567 ?
N21 Ag3 N21 180.00(8) 2_576 . ?
N31 Ag4 N31 180.0 . 2_566 ?
F102 P101 F103 89.78(10) . . ?
F102 P101 F104 178.27(9) . . ?
F102 P101 F107 89.57(8) . . ?
F103 P101 F107 89.15(8) . . ?
F104 P101 F103 89.61(9) . . ?
F104 P101 F107 88.80(8) . . ?
F105 P101 F102 90.14(9) . . ?
F105 P101 F103 179.09(9) . . ?
F105 P101 F104 90.44(8) . . ?
F105 P101 F106 90.64(8) . . ?
F105 P101 F107 89.95(8) . . ?
F106 P101 F102 91.25(9) . . ?
F106 P101 F103 90.26(9) . . ?
F106 P101 F104 90.37(9) . . ?
F106 P101 F107 178.99(9) . . ?
F112 P111 F113 89.09(8) . . ?
F112 P111 F117 89.85(9) . . ?
F114 P111 F112 178.52(9) . . ?
F114 P111 F113 89.55(8) . . ?
F114 P111 F117 89.57(9) . . ?
F115 P111 F112 90.13(8) . . ?
F115 P111 F113 179.06(9) . . ?
F115 P111 F114 91.23(9) . . ?
F115 P111 F117 90.10(8) . . ?
F116 P111 F112 90.40(8) . . ?
F116 P111 F113 89.81(8) . . ?
F116 P111 F114 90.16(8) . . ?
F116 P111 F115 90.72(8) . . ?
F116 P111 F117 179.14(9) . . ?
F117 P111 F113 89.37(8) . . ?
C2 N1 Ag1 120.87(16) . . ?
C2 N1 C6 117.07(19) . . ?
C6 N1 Ag1 122.02(14) . . ?
C12 N11 Ag2 119.52(15) . . ?
C16 N11 Ag2 122.69(15) . . ?
C16 N11 C12 117.63(18) . . ?
C22 N21 Ag3 121.51(14) . . ?
C26 N21 Ag3 121.12(14) . . ?
C26 N21 C22 117.29(18) . . ?
C32 N31 Ag4 119.25(15) . . ?
C36 N31 Ag4 123.10(15) . . ?
C36 N31 C32 117.5(2) . . ?
N1 C2 H2 118.6 . . ?
N1 C2 C3 122.8(2) . . ?
C3 C2 H2 118.6 . . ?
C2 C3 H3 119.7 . . ?
C2 C3 C4 120.7(2) . . ?
C4 C3 H3 119.7 . . ?
C3 C4 C5 115.9(2) . . ?
C3 C4 C7 123.7(2) . . ?
C5 C4 C7 120.4(2) . . ?
C4 C5 H5 119.7 . . ?
C6 C5 C4 120.6(2) . . ?
C6 C5 H5 119.7 . . ?
N1 C6 C5 122.9(2) . . ?
N1 C6 H6 118.5 . . ?
C5 C6 H6 118.5 . . ?
C4 C7 H7 107.2 . . ?
C4 C7 C8 109.7(2) . . ?
C4 C7 C9 113.7(2) . . ?
C8 C7 H7 107.2 . . ?
C9 C7 H7 107.2 . . ?
C9 C7 C8 111.6(2) . . ?
C7 C8 H8A 109.5 . . ?
C7 C8 H8B 109.5 . . ?
C7 C8 H8C 109.5 . . ?
H8A C8 H8B 109.5 . . ?
H8A C8 H8C 109.5 . . ?
H8B C8 H8C 109.5 . . ?
C7 C9 H9A 109.5 . . ?
C7 C9 H9B 109.5 . . ?
C7 C9 H9C 109.5 . . ?
H9A C9 H9B 109.5 . . ?
H9A C9 H9C 109.5 . . ?
H9B C9 H9C 109.5 . . ?
N11 C12 H12 118.9 . . ?
N11 C12 C13 122.2(2) . . ?
C13 C12 H12 118.9 . . ?
C12 C13 H13 119.6 . . ?
C12 C13 C14 120.7(2) . . ?
C14 C13 H13 119.6 . . ?
C13 C14 C17 119.4(2) . . ?
C15 C14 C13 116.39(19) . . ?
C15 C14 C17 124.2(2) . . ?
C14 C15 H15 120.0 . . ?
C16 C15 C14 120.0(2) . . ?
C16 C15 H15 120.0 . . ?
N11 C16 C15 123.0(2) . . ?
N11 C16 H16 118.5 . . ?
C15 C16 H16 118.5 . . ?
C14 C17 H17 107.6 . . ?
C14 C17 C18 114.08(19) . . ?
C14 C17 C19 109.59(17) . . ?
C18 C17 H17 107.6 . . ?
C18 C17 C19 110.26(19) . . ?
C19 C17 H17 107.6 . . ?
C17 C18 H18A 109.5 . . ?
C17 C18 H18B 109.5 . . ?
C17 C18 H18C 109.5 . . ?
H18A C18 H18B 109.5 . . ?
H18A C18 H18C 109.5 . . ?
H18B C18 H18C 109.5 . . ?
C17 C19 H19A 109.5 . . ?
C17 C19 H19B 109.5 . . ?
C17 C19 H19C 109.5 . . ?
H19A C19 H19B 109.5 . . ?
H19A C19 H19C 109.5 . . ?
H19B C19 H19C 109.5 . . ?
N21 C22 H22 118.7 . . ?
N21 C22 C23 122.5(2) . . ?
C23 C22 H22 118.7 . . ?
C22 C23 H23 119.7 . . ?
C22 C23 C24 120.59(19) . . ?
C24 C23 H23 119.7 . . ?
C23 C24 C25 116.58(19) . . ?
C23 C24 C27 119.81(19) . . ?
C25 C24 C27 123.6(2) . . ?
C24 C25 H25 119.9 . . ?
C26 C25 C24 120.1(2) . . ?
C26 C25 H25 119.9 . . ?
N21 C26 C25 122.9(2) . . ?
N21 C26 H26 118.6 . . ?
C25 C26 H26 118.6 . . ?
C24 C27 H27 107.3 . . ?
C24 C27 C28 114.16(19) . . ?
C24 C27 C29 109.58(19) . . ?
C28 C27 H27 107.3 . . ?
C28 C27 C29 110.8(2) . . ?
C29 C27 H27 107.3 . . ?
C27 C28 H28A 109.5 . . ?
C27 C28 H28B 109.5 . . ?
C27 C28 H28C 109.5 . . ?
H28A C28 H28B 109.5 . . ?
H28A C28 H28C 109.5 . . ?
H28B C28 H28C 109.5 . . ?
C27 C29 H29A 109.5 . . ?
C27 C29 H29B 109.5 . . ?
C27 C29 H29C 109.5 . . ?
H29A C29 H29B 109.5 . . ?
H29A C29 H29C 109.5 . . ?
H29B C29 H29C 109.5 . . ?
N31 C32 H32 118.8 . . ?
N31 C32 C33 122.3(2) . . ?
C33 C32 H32 118.8 . . ?
C32 C33 H33 119.6 . . ?
C32 C33 C34 120.8(2) . . ?
C34 C33 H33 119.6 . . ?
C33 C34 C37 119.2(2) . . ?
C35 C34 C33 116.4(2) . . ?
C35 C34 C37 124.3(2) . . ?
C34 C35 H35 120.1 . . ?
C34 C35 C36 119.9(2) . . ?
C36 C35 H35 120.1 . . ?
N31 C36 C35 123.0(2) . . ?
N31 C36 H36 118.5 . . ?
C35 C36 H36 118.5 . . ?
C34 C37 H37 107.2 . . ?
C34 C37 C39 109.7(2) . . ?
C38 C37 C34 114.2(2) . . ?
C38 C37 H37 107.2 . . ?
C38 C37 C39 111.0(2) . . ?
C39 C37 H37 107.2 . . ?
C37 C38 H38A 109.5 . . ?
C37 C38 H38B 109.5 . . ?
C37 C38 H38C 109.5 . . ?
H38A C38 H38B 109.5 . . ?
H38A C38 H38C 109.5 . . ?
H38B C38 H38C 109.5 . . ?
C37 C39 H39A 109.5 . . ?
C37 C39 H39B 109.5 . . ?
C37 C39 H39C 109.5 . . ?
H39A C39 H39B 109.5 . . ?
H39A C39 H39C 109.5 . . ?
H39B C39 H39C 109.5 . . ?

loop_
_geom_bond_atom_site_label_1
_geom_bond_atom_site_label_2
_geom_bond_distance
_geom_bond_site_symmetry_2
_geom_bond_publ_flag
Ag1 N1 2.1405(18) . ?
Ag1 N1 2.1405(18) 2_667 ?
Ag2 N11 2.1213(17) . ?
Ag2 N11 2.1213(17) 2_567 ?
Ag3 N21 2.1365(17) 2_576 ?
Ag3 N21 2.1365(17) . ?
Ag4 N31 2.1151(19) . ?
Ag4 N31 2.1151(19) 2_566 ?
P101 F102 1.5960(15) . ?
P101 F103 1.6046(16) . ?
P101 F104 1.6004(14) . ?
P101 F105 1.5833(14) . ?
P101 F106 1.5895(14) . ?
P101 F107 1.6141(14) . ?
P111 F112 1.6005(14) . ?
P111 F113 1.6137(15) . ?
P111 F114 1.5980(14) . ?
P111 F115 1.5905(15) . ?
P111 F116 1.5862(13) . ?
P111 F117 1.6072(14) . ?
N1 C2 1.343(3) . ?
N1 C6 1.345(3) . ?
N11 C12 1.346(3) . ?
N11 C16 1.341(3) . ?
N21 C22 1.349(3) . ?
N21 C26 1.343(3) . ?
N31 C32 1.349(3) . ?
N31 C36 1.337(3) . ?
C2 H2 0.9300 . ?
C2 C3 1.379(3) . ?
C3 H3 0.9300 . ?
C3 C4 1.390(3) . ?
C4 C5 1.394(3) . ?
C4 C7 1.513(3) . ?
C5 H5 0.9300 . ?
C5 C6 1.375(3) . ?
C6 H6 0.9300 . ?
C7 H7 0.9800 . ?
C7 C8 1.526(4) . ?
C7 C9 1.518(3) . ?
C8 H8A 0.9600 . ?
C8 H8B 0.9600 . ?
C8 H8C 0.9600 . ?
C9 H9A 0.9600 . ?
C9 H9B 0.9600 . ?
C9 H9C 0.9600 . ?
C12 H12 0.9300 . ?
C12 C13 1.377(3) . ?
C13 H13 0.9300 . ?
C13 C14 1.399(3) . ?
C14 C15 1.388(3) . ?
C14 C17 1.512(3) . ?
C15 H15 0.9300 . ?
C15 C16 1.385(3) . ?
C16 H16 0.9300 . ?
C17 H17 0.9800 . ?
C17 C18 1.520(3) . ?
C17 C19 1.533(3) . ?
C18 H18A 0.9600 . ?
C18 H18B 0.9600 . ?
C18 H18C 0.9600 . ?
C19 H19A 0.9600 . ?
C19 H19B 0.9600 . ?
C19 H19C 0.9600 . ?
C22 H22 0.9300 . ?
C22 C23 1.377(3) . ?
C23 H23 0.9300 . ?
C23 C24 1.387(3) . ?
C24 C25 1.391(3) . ?
C24 C27 1.512(3) . ?
C25 H25 0.9300 . ?
C25 C26 1.381(3) . ?
C26 H26 0.9300 . ?
C27 H27 0.9800 . ?
C27 C28 1.518(3) . ?
C27 C29 1.529(3) . ?
C28 H28A 0.9600 . ?
C28 H28B 0.9600 . ?
C28 H28C 0.9600 . ?
C29 H29A 0.9600 . ?
C29 H29B 0.9600 . ?
C29 H29C 0.9600 . ?
C32 H32 0.9300 . ?
C32 C33 1.368(3) . ?
C33 H33 0.9300 . ?
C33 C34 1.396(3) . ?
C34 C35 1.386(3) . ?
C34 C37 1.517(3) . ?
C35 H35 0.9300 . ?
C35 C36 1.387(3) . ?
C36 H36 0.9300 . ?
C37 H37 0.9800 . ?
C37 C38 1.508(4) . ?
C37 C39 1.540(3) . ?
C38 H38A 0.9600 . ?
C38 H38B 0.9600 . ?
C38 H38C 0.9600 . ?
C39 H39A 0.9600 . ?
C39 H39B 0.9600 . ?
C39 H39C 0.9600 . ?

loop_
_exptl_oxdiff_crystal_face_indexfrac_h
_exptl_oxdiff_crystal_face_indexfrac_k
_exptl_oxdiff_crystal_face_indexfrac_l
_exptl_oxdiff_crystal_face_x
_exptl_oxdiff_crystal_face_y
_exptl_oxdiff_crystal_face_z
0.5665 0.0819 11.6506 -0.0783 0.9946 -0.0677
-0.5665 -0.0819 -11.6506 0.0783 -0.9946 0.0677
6.6232 -0.3480 -2.7461 -0.9585 0.0253 0.2841
-6.5487 1.1372 2.2787 0.9856 -0.0260 -0.1670
0.2372 -6.6023 3.5293 -0.3496 0.0084 -0.9368
-1.8686 6.3701 -2.6779 0.5705 -0.0143 0.8212
3.0237 -5.9329 1.9248 -0.7138 0.0181 -0.7001
-4.2355 -4.9959 4.6288 0.3632 -0.0103 -0.9316
5.9964 -0.9998 -2.0059 -0.9005 0.0323 0.1579
2.9969 5.9947 -4.9982 -0.1393 -0.0262 1.0160
0.0037 -0.9993 11.9873 -0.0500 0.9515 -0.2469
-1.9993 -5.9948 -0.9968 -0.0018 -0.4314 -0.9155
1.0029 0.9990 10.9872 -0.0965 0.9981 0.0858
2.0024 -1.9986 10.9856 -0.3819 0.9049 -0.2836
-0.9973 4.9959 6.9943 0.3795 0.7634 0.5835
-2.9951 0.9994 10.9924 0.4723 0.8362 -0.0999
3.0013 -0.0004 8.9865 -0.4282 0.8685 0.0580
3.0016 -1.9987 9.9853 -0.5239 0.8624 -0.2282
4.9944 -0.0005 -9.9960 -0.7091 -0.6277 0.3223
